data_7060538
loop_
_publ_author_name
'Mutlu Balc\?i, Ceylan'
'T\"umay, S\"ureyya O\(guz'
'Be\,sli, Serap'

_publ_section_title
;
 ESIPT on/off switching and crystallization-enhanced emission properties
 of new design phenol-pyrazole modified cyclotriphosphazenes
;
_journal_issue 19
_journal_name_full 'New Journal of Chemistry'
_journal_page_first 8492
_journal_page_last 8505
_journal_paper_doi 10.1039/D1NJ00894C
_journal_volume 45
_journal_year 2021
_chemical_formula_moiety 'C33 H22 N5 O5 P3, [+ solvents]'
_chemical_formula_sum 'C33 H22 N5 O5 P3'
_chemical_formula_weight 661.46
_space_group_crystal_system monoclinic
_space_group_IT_number 9
_space_group_name_Hall 'C -2yc'
_space_group_name_H-M_alt 'C 1 c 1'
_atom_sites_solution_hydrogens geom
_atom_sites_solution_primary iterative
_audit_creation_date 2021-02-14
_audit_creation_method
;
Olex2 1.3
(compiled 2020.11.12 svn.r5f609507 for OlexSys, GUI svn.r6226)
;
_audit_update_record
;
2021-02-13 deposited with the CCDC.	2021-04-06 downloaded from the CCDC.
;
_cell_angle_alpha 90
_cell_angle_beta 121.915(19)
_cell_angle_gamma 90
_cell_formula_units_Z 4
_cell_length_a 12.254(3)
_cell_length_b 42.772(13)
_cell_length_c 7.7060(19)
_cell_measurement_reflns_used 462
_cell_measurement_temperature 296.15
_cell_measurement_theta_max 18.30
_cell_measurement_theta_min 2.42
_cell_volume 3428.4(17)
_computing_cell_refinement 'SAINT V8.40A (Bruker, 2019)'
_computing_data_reduction 'SAINT V8.40A (Bruker, 2019)'
_computing_molecular_graphics 'Olex2 1.3 (Dolomanov et al., 2009)'
_computing_publication_material 'Olex2 1.3 (Dolomanov et al., 2009)'
_computing_structure_refinement 'SHELXL 2018/3 (Sheldrick, 2015)'
_computing_structure_solution 'olex2.solve 1.3 (Bourhis et al., 2015)'
_diffrn_ambient_temperature 296.15
_diffrn_measured_fraction_theta_full 0.978
_diffrn_measured_fraction_theta_max 0.978
_diffrn_measurement_device_type 'Bruker APEX-II CCD'
_diffrn_measurement_method '\f and \w scans'
_diffrn_radiation_type MoK\a
_diffrn_radiation_wavelength 0.71073
_diffrn_reflns_av_R_equivalents 0.1632
_diffrn_reflns_av_unetI/netI 0.2394
_diffrn_reflns_Laue_measured_fraction_full 0.978
_diffrn_reflns_Laue_measured_fraction_max 0.978
_diffrn_reflns_limit_h_max 14
_diffrn_reflns_limit_h_min -11
_diffrn_reflns_limit_k_max 43
_diffrn_reflns_limit_k_min -50
_diffrn_reflns_limit_l_max 8
_diffrn_reflns_limit_l_min -9
_diffrn_reflns_number 7888
_diffrn_reflns_point_group_measured_fraction_full 0.687
_diffrn_reflns_point_group_measured_fraction_max 0.687
_diffrn_reflns_theta_full 25.026
_diffrn_reflns_theta_max 25.026
_diffrn_reflns_theta_min 1.904
_diffrn_standards_number 0
_exptl_absorpt_coefficient_mu 0.220
_exptl_absorpt_correction_T_max 0.7452
_exptl_absorpt_correction_T_min 0.4503
_exptl_absorpt_correction_type none
_exptl_absorpt_process_details
;
SADABS-2016/2 (Bruker,2016/2) was used for absorption correction.
wR2(int) was 0.1428 before and 0.0655 after correction.
The Ratio of minimum to maximum transmission is 0.6043.
The \l/2 correction factor is Not present.
;
_exptl_crystal_colour colourless
_exptl_crystal_colour_primary colourless
_exptl_crystal_density_diffrn 1.282
_exptl_crystal_description plate
_exptl_crystal_F_000 1360
_exptl_crystal_size_max 0.213
_exptl_crystal_size_mid 0.139
_exptl_crystal_size_min 0.045
_refine_diff_density_max 0.203
_refine_diff_density_min -0.239
_refine_diff_density_rms 0.048
_refine_ls_abs_structure_details
;
 Classical Flack method preferred over Parsons because s.u. lower.
;
_refine_ls_abs_structure_Flack -0.3(2)
_refine_ls_extinction_coef 0.0036(4)
_refine_ls_extinction_expression Fc^*^=kFc[1+0.001xFc^2^\l^3^/sin(2\q)]^-1/4^
_refine_ls_extinction_method 'SHELXL-2018/3 (Sheldrick 2018)'
_refine_ls_goodness_of_fit_ref 0.886
_refine_ls_hydrogen_treatment constr
_refine_ls_matrix_type full
_refine_ls_number_parameters 416
_refine_ls_number_reflns 4170
_refine_ls_number_restraints 56
_refine_ls_restrained_S_all 0.883
_refine_ls_R_factor_all 0.1953
_refine_ls_R_factor_gt 0.0647
_refine_ls_shift/su_max 0.002
_refine_ls_shift/su_mean 0.000
_refine_ls_structure_factor_coef Fsqd
_refine_ls_weighting_details 'w=1/[\s^2^(Fo^2^)+(0.0253P)^2^] where P=(Fo^2^+2Fc^2^)/3'
_refine_ls_weighting_scheme calc
_refine_ls_wR_factor_gt 0.1138
_refine_ls_wR_factor_ref 0.1539
_reflns_Friedel_coverage 0.399
_reflns_Friedel_fraction_full 0.394
_reflns_Friedel_fraction_max 0.394
_reflns_number_gt 1616
_reflns_number_total 4170
_reflns_threshold_expression 'I > 2\s(I)'
_cod_data_source_file d1nj00894c2.cif
_cod_data_source_block 19gtu109_319_cd_02_2_zn_0m_a
_cod_depositor_comments 'Adding full bibliography for 7060537--7060538.cif.'
_cod_original_cell_volume 3428.3(17)
_cod_database_code 7060538
_shelx_shelxl_version_number 2018/3
_shelx_space_group_comment
;
The symmetry employed for this shelxl refinement is uniquely defined
by the following loop, which should always be used as a source of
symmetry information in preference to the above space-group names.
They are only intended as comments.
;
_shelx_estimated_absorpt_t_max 0.990
_shelx_estimated_absorpt_t_min 0.955
_olex2_refinement_description
;
1. Fixed Uiso
 At 1.2 times of:
  All C(H) groups
2. Uiso/Uaniso restraints and constraints
C31 \\sim C32: within 2A with sigma of 0.01 and sigma for terminal atoms of
0.02 within 2A
C25 \\sim C24: within 2A with sigma of 0.01 and sigma for terminal atoms of
0.02 within 2A
C18 \\sim C17: within 2A with sigma of 0.01 and sigma for terminal atoms of
0.02 within 2A
C12 \\sim C11: within 2A with sigma of 0.01 and sigma for terminal atoms of
0.02 within 2A
C20 \\sim C21: within 2A with sigma of 0.01 and sigma for terminal atoms of
0.02 within 2A
C5 \\sim C4: within 2A with sigma of 0.01 and sigma for terminal atoms of 0.02
within 2A
C25 \\sim C26: within 2A with sigma of 0.01 and sigma for terminal atoms of
0.02 within 2A
C13 \\sim C12: within 2A with sigma of 0.01 and sigma for terminal atoms of
0.02 within 2A
C30 \\sim C31: within 2A with sigma of 0.01 and sigma for terminal atoms of
0.02 within 2A
3.a Aromatic/amide H refined with riding coordinates:
 C29(H29), C32(H32), C14(H14), C17(H17), C30(H30), C31(H31), C8(H8), C12(H12),
 C23(H23), C24(H24), C2(H2), C25(H25), C20(H20), C18(H18), C11(H11), C26(H26),
 C19(H19), C1(H1), C13(H13), C5(H5), C7(H7), C6(H6)
;
_smtbx_masks_special_details
;
A solvent mask was calculated and 96 electrons were 
found in a volume of 614\%A^3^ in 3 voids per unit cell. 
This is consistent with the presence of 
[+ solvents] per Formula Unit 
which account for 104 electrons 
per unit cell.
;
_smtbx_masks_void_probe_radius 1.2
_smtbx_masks_void_truncation_radius 1.2
_olex2_submission_special_instructions 'No special instructions were received'

loop_
_space_group_symop_operation_xyz
'x, y, z'
'x, -y, z+1/2'
'x+1/2, y+1/2, z'
'x+1/2, -y+1/2, z+1/2'

loop_
_atom_site_label
_atom_site_type_symbol
_atom_site_fract_x
_atom_site_fract_y
_atom_site_fract_z
_atom_site_U_iso_or_equiv
_atom_site_adp_type
_atom_site_occupancy
_atom_site_site_symmetry_order
_atom_site_calc_flag
_atom_site_refinement_flags_posn
_atom_site_refinement_flags_adp
_atom_site_refinement_flags_occupancy
_atom_site_disorder_assembly
_atom_site_disorder_group
P2 P 0.4060(3) 0.61300(9) 0.3452(5) 0.0641(11) Uani 1 1 d . . . . .
P3 P 0.3771(3) 0.66790(9) 0.4995(5) 0.0659(11) Uani 1 1 d . . . . .
P1 P 0.6183(3) 0.64818(9) 0.6051(6) 0.0707(12) Uani 1 1 d . . . . .
O4 O 0.3180(7) 0.69966(19) 0.3780(12) 0.063(2) Uani 1 1 d . . . . .
O5 O 0.3258(7) 0.6676(2) 0.6517(12) 0.068(2) Uani 1 1 d . . . . .
O2 O 0.3449(7) 0.6074(2) 0.1039(12) 0.066(2) Uani 1 1 d . . . . .
O3 O 0.3899(7) 0.57917(19) 0.4149(11) 0.063(2) Uani 1 1 d . . . . .
O1 O 0.7084(6) 0.6662(2) 0.5444(12) 0.072(3) Uani 1 1 d . . . . .
N4 N 0.7333(10) 0.6355(3) 0.8355(18) 0.077(3) Uani 1 1 d . . . . .
N2 N 0.3178(8) 0.6383(2) 0.3591(17) 0.074(3) Uani 1 1 d . . . . .
C28 C 0.1458(12) 0.7156(3) 0.415(2) 0.061(4) Uani 1 1 d . . . . .
N1 N 0.5579(8) 0.6183(3) 0.4674(15) 0.076(3) Uani 1 1 d . . . . .
C33 C 0.1903(11) 0.7059(3) 0.298(2) 0.056(3) Uani 1 1 d . . . . .
C27 C 0.2299(15) 0.7166(4) 0.630(3) 0.071(4) Uani 1 1 d . . . . .
N3 N 0.5264(8) 0.6733(3) 0.6184(16) 0.078(3) Uani 1 1 d . . . . .
N5 N 0.6948(14) 0.6240(4) 0.961(2) 0.104(5) Uani 1 1 d . . . . .
C10 C 0.3749(14) 0.5807(4) 0.036(2) 0.076(4) Uani 1 1 d . . . . .
C29 C 0.0151(13) 0.7241(3) 0.314(2) 0.086(5) Uani 1 1 d . . . . .
H29 H -0.018500 0.731557 0.389394 0.103 Uiso 1 1 calc R U . . .
C3 C 0.8545(14) 0.6287(4) 0.894(2) 0.081(5) Uani 1 1 d . . . . .
C22 C 0.3211(16) 0.6965(5) 0.751(3) 0.077(5) Uani 1 1 d . . . . .
C9 C 0.8313(11) 0.6535(4) 0.604(3) 0.086(5) Uani 1 1 d . . . . .
C32 C 0.1113(14) 0.7036(3) 0.086(2) 0.082(4) Uani 1 1 d . U . . .
H32 H 0.145423 0.696321 0.010607 0.098 Uiso 1 1 calc R U . . .
C14 C 0.3500(16) 0.5272(4) -0.049(3) 0.104(6) Uani 1 1 d . . . . .
H14 H 0.309139 0.508120 -0.065145 0.124 Uiso 1 1 calc R U . . .
C16 C 0.2344(13) 0.5519(3) 0.122(3) 0.079(4) Uani 1 1 d . . . . .
C17 C 0.1240(16) 0.5334(4) 0.028(3) 0.122(6) Uani 1 1 d . U . . .
H17 H 0.102991 0.522427 -0.089600 0.146 Uiso 1 1 calc R U . . .
C30 C -0.0669(14) 0.7215(3) 0.096(3) 0.094(4) Uani 1 1 d . U . . .
H30 H -0.153614 0.726501 0.033110 0.113 Uiso 1 1 calc R U . . .
C31 C -0.0206(14) 0.7121(3) -0.017(2) 0.094(4) Uani 1 1 d . U . . .
H31 H -0.072878 0.711069 -0.158280 0.113 Uiso 1 1 calc R U . . .
C15 C 0.3207(13) 0.5526(4) 0.0347(19) 0.070(4) Uani 1 1 d . . . . .
C8 C 0.8663(14) 0.6634(3) 0.462(2) 0.097(5) Uani 1 1 d . . . . .
H8 H 0.811792 0.674676 0.344332 0.117 Uiso 1 1 calc R U . . .
C21 C 0.2720(15) 0.5646(4) 0.303(3) 0.081(4) Uani 1 1 d . U . . .
C12 C 0.4887(17) 0.5568(5) -0.102(3) 0.107(5) Uani 1 1 d . U . . .
H12 H 0.544939 0.558012 -0.148761 0.129 Uiso 1 1 calc R U . . .
C23 C 0.4045(14) 0.6965(5) 0.965(3) 0.106(6) Uani 1 1 d . . . . .
H23 H 0.466594 0.681082 1.033389 0.127 Uiso 1 1 calc R U . . .
C4 C 0.9045(13) 0.6376(4) 0.770(3) 0.089(5) Uani 1 1 d . U . . .
C24 C 0.3879(15) 0.7206(5) 1.066(3) 0.098(5) Uani 1 1 d . U . . .
H24 H 0.435369 0.721421 1.208471 0.118 Uiso 1 1 calc R U . . .
C2 C 0.9024(17) 0.6128(4) 1.075(3) 0.125(7) Uani 1 1 d . . . . .
H2 H 0.985591 0.605275 1.159752 0.150 Uiso 1 1 calc R U . . .
C25 C 0.3042(15) 0.7426(4) 0.960(3) 0.096(4) Uani 1 1 d . U . . .
H25 H 0.300793 0.759924 1.029679 0.115 Uiso 1 1 calc R U . . .
C20 C 0.1988(13) 0.5622(3) 0.395(2) 0.091(4) Uani 1 1 d . U . . .
H20 H 0.223537 0.571661 0.519107 0.109 Uiso 1 1 calc R U . . .
C18 C 0.0468(19) 0.5309(4) 0.103(4) 0.127(6) Uani 1 1 d . U . . .
H18 H -0.030594 0.520055 0.029881 0.152 Uiso 1 1 calc R U . . .
C11 C 0.4631(16) 0.5851(4) -0.029(2) 0.112(5) Uani 1 1 d . U . . .
H11 H 0.500299 0.604242 -0.024464 0.134 Uiso 1 1 calc R U . . .
C26 C 0.2183(13) 0.7416(4) 0.744(2) 0.092(4) Uani 1 1 d . U . . .
H26 H 0.155494 0.756922 0.677896 0.111 Uiso 1 1 calc R U . . .
C19 C 0.0820(16) 0.5439(4) 0.280(3) 0.107(6) Uani 1 1 d . . . . .
H19 H 0.030078 0.541275 0.333740 0.128 Uiso 1 1 calc R U . . .
C1 C 0.801(3) 0.6104(5) 1.103(3) 0.143(8) Uani 1 1 d . . . . .
H1 H 0.806731 0.599907 1.213464 0.172 Uiso 1 1 calc R U . . .
C13 C 0.4385(18) 0.5298(5) -0.109(3) 0.113(5) Uani 1 1 d . U . . .
H13 H 0.461809 0.512275 -0.152803 0.135 Uiso 1 1 calc R U . . .
C5 C 1.0236(12) 0.6275(4) 0.819(3) 0.105(5) Uani 1 1 d . U . . .
H5 H 1.074754 0.614869 0.931682 0.126 Uiso 1 1 calc R U . . .
C7 C 0.9945(17) 0.6540(4) 0.520(3) 0.102(6) Uani 1 1 d . . . . .
H7 H 1.027780 0.659702 0.440874 0.122 Uiso 1 1 calc R U . . .
C6 C 1.0635(17) 0.6373(4) 0.687(3) 0.109(6) Uani 1 1 d . . . . .
H6 H 1.145569 0.631569 0.720481 0.131 Uiso 1 1 calc R U . . .

loop_
_atom_site_aniso_label
_atom_site_aniso_U_11
_atom_site_aniso_U_22
_atom_site_aniso_U_33
_atom_site_aniso_U_23
_atom_site_aniso_U_13
_atom_site_aniso_U_12
P2 0.046(2) 0.075(3) 0.061(3) -0.002(2) 0.022(2) 0.0032(19)
P3 0.0470(19) 0.080(3) 0.070(3) 0.003(3) 0.031(2) 0.000(2)
P1 0.0456(19) 0.090(3) 0.068(3) 0.000(3) 0.025(2) -0.003(2)
O4 0.058(5) 0.071(6) 0.071(6) 0.009(5) 0.042(5) 0.007(4)
O5 0.062(5) 0.089(7) 0.063(6) 0.014(6) 0.040(5) 0.007(5)
O2 0.070(5) 0.065(7) 0.045(6) 0.012(5) 0.019(5) -0.001(5)
O3 0.065(6) 0.062(6) 0.051(6) 0.001(5) 0.023(5) -0.008(5)
O1 0.048(5) 0.087(7) 0.081(6) 0.011(5) 0.035(5) -0.004(5)
N4 0.050(7) 0.110(10) 0.053(8) 0.022(7) 0.016(7) 0.001(6)
N2 0.049(6) 0.068(7) 0.092(8) -0.023(7) 0.028(6) -0.010(6)
C28 0.054(9) 0.073(11) 0.053(10) -0.013(8) 0.025(8) -0.004(7)
N1 0.037(6) 0.100(9) 0.074(8) -0.016(7) 0.017(6) 0.006(6)
C33 0.061(9) 0.062(10) 0.046(9) 0.004(7) 0.028(8) -0.004(7)
C27 0.077(10) 0.067(11) 0.106(15) -0.014(12) 0.074(12) -0.017(9)
N3 0.032(6) 0.096(9) 0.078(8) -0.006(7) 0.009(5) -0.009(6)
N5 0.115(11) 0.150(13) 0.043(9) -0.001(9) 0.040(9) -0.011(10)
C10 0.075(10) 0.076(13) 0.058(10) -0.008(10) 0.022(8) -0.002(10)
C29 0.069(10) 0.110(13) 0.116(14) -0.022(11) 0.074(10) -0.008(9)
C3 0.061(10) 0.105(14) 0.053(11) 0.007(10) 0.014(9) 0.023(8)
C22 0.064(10) 0.106(16) 0.074(13) -0.012(12) 0.044(10) -0.037(10)
C9 0.025(7) 0.134(14) 0.082(12) -0.013(11) 0.017(8) -0.002(8)
C32 0.078(8) 0.075(9) 0.100(11) 0.016(9) 0.051(8) 0.007(7)
C14 0.115(14) 0.052(11) 0.097(14) 0.013(11) 0.024(11) -0.004(10)
C16 0.057(9) 0.055(10) 0.090(12) -0.008(10) 0.016(9) -0.004(7)
C17 0.104(13) 0.088(11) 0.165(15) 0.005(10) 0.064(11) -0.006(10)
C30 0.073(8) 0.092(10) 0.119(11) 0.022(9) 0.051(8) 0.021(7)
C31 0.081(7) 0.096(9) 0.106(10) 0.019(8) 0.050(7) 0.011(7)
C15 0.067(9) 0.073(12) 0.042(9) -0.004(9) 0.010(8) -0.010(9)
C8 0.070(10) 0.123(13) 0.110(13) 0.005(11) 0.056(10) 0.000(9)
C21 0.081(10) 0.078(9) 0.079(11) 0.019(9) 0.039(8) 0.014(8)
C12 0.118(9) 0.137(14) 0.091(8) 0.013(10) 0.072(7) 0.020(10)
C23 0.073(11) 0.155(18) 0.087(14) 0.047(13) 0.041(11) 0.015(11)
C4 0.035(7) 0.096(10) 0.106(11) -0.002(9) 0.017(9) 0.003(7)
C24 0.098(11) 0.131(14) 0.090(12) -0.010(10) 0.066(10) -0.026(9)
C2 0.087(13) 0.134(17) 0.082(15) 0.032(13) -0.003(12) 0.030(12)
C25 0.109(10) 0.119(11) 0.096(10) -0.010(10) 0.078(9) -0.026(8)
C20 0.086(10) 0.084(9) 0.095(11) 0.019(8) 0.041(8) 0.016(8)
C18 0.100(13) 0.091(11) 0.179(16) 0.010(12) 0.066(12) -0.013(10)
C11 0.120(10) 0.133(15) 0.091(10) 0.020(10) 0.062(8) 0.017(10)
C26 0.097(10) 0.114(10) 0.105(10) -0.005(11) 0.081(9) -0.024(8)
C19 0.079(12) 0.104(15) 0.136(16) 0.018(13) 0.056(12) 0.002(11)
C1 0.17(2) 0.18(2) 0.065(14) 0.022(14) 0.051(16) -0.015(18)
C13 0.131(12) 0.120(15) 0.093(9) 0.015(11) 0.063(9) 0.020(11)
C5 0.046(7) 0.100(11) 0.126(11) -0.003(10) 0.016(9) 0.004(7)
C7 0.095(13) 0.121(16) 0.117(16) 0.008(13) 0.074(13) -0.024(10)
C6 0.088(13) 0.107(16) 0.132(18) -0.029(14) 0.057(14) -0.022(11)

loop_
_atom_type_symbol
_atom_type_description
_atom_type_scat_dispersion_real
_atom_type_scat_dispersion_imag
_atom_type_scat_source
C C 0.0033 0.0016 'International Tables Vol C Tables 4.2.6.8 and 6.1.1.4'
H H 0.0000 0.0000 'International Tables Vol C Tables 4.2.6.8 and 6.1.1.4'
N N 0.0061 0.0033 'International Tables Vol C Tables 4.2.6.8 and 6.1.1.4'
O O 0.0106 0.0060 'International Tables Vol C Tables 4.2.6.8 and 6.1.1.4'
P P 0.1023 0.0942 'International Tables Vol C Tables 4.2.6.8 and 6.1.1.4'

loop_
_geom_angle_atom_site_label_1
_geom_angle_atom_site_label_2
_geom_angle_atom_site_label_3
_geom_angle
_geom_angle_site_symmetry_1
_geom_angle_site_symmetry_3
_geom_angle_publ_flag
O3 P2 O2 100.9(5) . . ?
O3 P2 N1 104.1(5) . . ?
N2 P2 O2 105.3(5) . . ?
N2 P2 O3 112.9(5) . . ?
N2 P2 N1 119.5(6) . . ?
N1 P2 O2 112.7(5) . . ?
O4 P3 O5 101.8(5) . . ?
N2 P3 O4 112.4(5) . . ?
N2 P3 O5 106.3(6) . . ?
N3 P3 O4 104.3(5) . . ?
N3 P3 O5 111.2(5) . . ?
N3 P3 N2 119.4(6) . . ?
O1 P1 N4 98.1(5) . . ?
N1 P1 O1 110.1(5) . . ?
N1 P1 N4 106.6(6) . . ?
N1 P1 N3 119.6(5) . . ?
N3 P1 O1 108.3(5) . . ?
N3 P1 N4 112.1(6) . . ?
C33 O4 P3 119.1(7) . . ?
C22 O5 P3 121.1(8) . . ?
C10 O2 P2 120.2(8) . . ?
C21 O3 P2 118.4(8) . . ?
C9 O1 P1 119.7(9) . . ?
N5 N4 P1 117.0(10) . . ?
C3 N4 P1 126.4(12) . . ?
C3 N4 N5 114.7(12) . . ?
P2 N2 P3 121.1(6) . . ?
C33 C28 C27 119.5(11) . . ?
C33 C28 C29 117.1(13) . . ?
C29 C28 C27 123.5(13) . . ?
P1 N1 P2 119.9(6) . . ?
O4 C33 C32 115.8(12) . . ?
C28 C33 O4 121.9(11) . . ?
C28 C33 C32 122.1(13) . . ?
C28 C27 C26 119.5(15) . . ?
C22 C27 C28 128.9(14) . . ?
C22 C27 C26 111.6(17) . . ?
P3 N3 P1 120.5(7) . . ?
C1 N5 N4 100.8(14) . . ?
O2 C10 C11 115.3(15) . . ?
C15 C10 O2 120.3(14) . . ?
C15 C10 C11 124.4(16) . . ?
C28 C29 H29 119.5 . . ?
C28 C29 C30 121.0(13) . . ?
C30 C29 H29 119.5 . . ?
N4 C3 C4 120.6(15) . . ?
N4 C3 C2 104.7(15) . . ?
C2 C3 C4 134.7(17) . . ?
C27 C22 O5 115.3(14) . . ?
C27 C22 C23 130.3(18) . . ?
C23 C22 O5 113.9(18) . . ?
O1 C9 C8 109.5(14) . . ?
C4 C9 O1 125.1(15) . . ?
C4 C9 C8 125.2(14) . . ?
C33 C32 H32 119.5 . . ?
C33 C32 C31 121.0(14) . . ?
C31 C32 H32 119.5 . . ?
C15 C14 H14 119.2 . . ?
C13 C14 H14 119.2 . . ?
C13 C14 C15 121.5(16) . . ?
C17 C16 C15 119.6(17) . . ?
C21 C16 C17 118.4(18) . . ?
C21 C16 C15 121.1(14) . . ?
C16 C17 H17 118.8 . . ?
C18 C17 C16 122(2) . . ?
C18 C17 H17 118.8 . . ?
C29 C30 H30 119.6 . . ?
C31 C30 C29 120.8(14) . . ?
C31 C30 H30 119.6 . . ?
C32 C31 H31 121.0 . . ?
C30 C31 C32 117.9(15) . . ?
C30 C31 H31 121.0 . . ?
C10 C15 C14 116.3(15) . . ?
C10 C15 C16 117.4(15) . . ?
C14 C15 C16 126.3(16) . . ?
C9 C8 H8 123.3 . . ?
C9 C8 C7 113.4(14) . . ?
C7 C8 H8 123.3 . . ?
O3 C21 C20 116.8(15) . . ?
C16 C21 O3 120.6(14) . . ?
C16 C21 C20 122.5(16) . . ?
C11 C12 H12 117.8 . . ?
C13 C12 H12 117.8 . . ?
C13 C12 C11 124.3(18) . . ?
C22 C23 H23 122.2 . . ?
C24 C23 C22 115.5(17) . . ?
C24 C23 H23 122.2 . . ?
C9 C4 C3 118.6(14) . . ?
C9 C4 C5 120.9(19) . . ?
C5 C4 C3 120.3(18) . . ?
C23 C24 H24 120.5 . . ?
C25 C24 C23 119.0(18) . . ?
C25 C24 H24 120.5 . . ?
C3 C2 H2 127.5 . . ?
C3 C2 C1 105.0(16) . . ?
C1 C2 H2 127.5 . . ?
C24 C25 H25 117.9 . . ?
C24 C25 C26 124.2(19) . . ?
C26 C25 H25 117.9 . . ?
C21 C20 H20 122.7 . . ?
C21 C20 C19 114.7(16) . . ?
C19 C20 H20 122.7 . . ?
C17 C18 H18 120.4 . . ?
C19 C18 C17 119(2) . . ?
C19 C18 H18 120.4 . . ?
C10 C11 C12 113.3(16) . . ?
C10 C11 H11 123.4 . . ?
C12 C11 H11 123.4 . . ?
C27 C26 H26 120.5 . . ?
C25 C26 C27 119.0(17) . . ?
C25 C26 H26 120.5 . . ?
C20 C19 H19 118.8 . . ?
C18 C19 C20 122.4(19) . . ?
C18 C19 H19 118.8 . . ?
N5 C1 C2 114.6(18) . . ?
N5 C1 H1 122.7 . . ?
C2 C1 H1 122.7 . . ?
C14 C13 H13 120.0 . . ?
C12 C13 C14 120(2) . . ?
C12 C13 H13 120.0 . . ?
C4 C5 H5 122.1 . . ?
C4 C5 C6 115.8(18) . . ?
C6 C5 H5 122.1 . . ?
C8 C7 H7 120.5 . . ?
C6 C7 C8 119.1(17) . . ?
C6 C7 H7 120.5 . . ?
C5 C6 H6 117.3 . . ?
C7 C6 C5 125.5(18) . . ?
C7 C6 H6 117.3 . . ?

loop_
_geom_bond_atom_site_label_1
_geom_bond_atom_site_label_2
_geom_bond_distance
_geom_bond_site_symmetry_2
_geom_bond_publ_flag
P2 O2 1.614(9) . ?
P2 O3 1.592(8) . ?
P2 N2 1.572(10) . ?
P2 N1 1.597(8) . ?
P3 O4 1.591(8) . ?
P3 O5 1.597(8) . ?
P3 N2 1.572(10) . ?
P3 N3 1.571(9) . ?
P1 O1 1.605(8) . ?
P1 N4 1.669(11) . ?
P1 N1 1.574(10) . ?
P1 N3 1.597(11) . ?
O4 C33 1.371(13) . ?
O5 C22 1.469(16) . ?
O2 C10 1.381(15) . ?
O3 C21 1.379(16) . ?
O1 C9 1.428(14) . ?
N4 N5 1.376(14) . ?
N4 C3 1.336(15) . ?
C28 C33 1.343(14) . ?
C28 C27 1.414(18) . ?
C28 C29 1.410(16) . ?
C33 C32 1.392(17) . ?
C27 C22 1.326(18) . ?
C27 C26 1.442(17) . ?
N5 C1 1.31(2) . ?
C10 C15 1.371(17) . ?
C10 C11 1.426(19) . ?
C29 H29 0.9300 . ?
C29 C30 1.432(19) . ?
C3 C4 1.43(2) . ?
C3 C2 1.37(2) . ?
C22 C23 1.408(19) . ?
C9 C8 1.431(19) . ?
C9 C4 1.303(18) . ?
C32 H32 0.9300 . ?
C32 C31 1.422(17) . ?
C14 H14 0.9300 . ?
C14 C15 1.406(19) . ?
C14 C13 1.39(2) . ?
C16 C17 1.394(19) . ?
C16 C15 1.523(18) . ?
C16 C21 1.332(18) . ?
C17 H17 0.9300 . ?
C17 C18 1.34(2) . ?
C30 H30 0.9300 . ?
C30 C31 1.326(17) . ?
C31 H31 0.9300 . ?
C8 H8 0.9300 . ?
C8 C7 1.44(2) . ?
C21 C20 1.411(17) . ?
C12 H12 0.9300 . ?
C12 C11 1.44(2) . ?
C12 C13 1.30(2) . ?
C23 H23 0.9300 . ?
C23 C24 1.37(2) . ?
C4 C5 1.371(17) . ?
C24 H24 0.9300 . ?
C24 C25 1.31(2) . ?
C2 H2 0.9300 . ?
C2 C1 1.38(2) . ?
C25 H25 0.9300 . ?
C25 C26 1.422(17) . ?
C20 H20 0.9300 . ?
C20 C19 1.45(2) . ?
C18 H18 0.9300 . ?
C18 C19 1.32(2) . ?
C11 H11 0.9300 . ?
C26 H26 0.9300 . ?
C19 H19 0.9300 . ?
C1 H1 0.9300 . ?
C13 H13 0.9300 . ?
C5 H5 0.9300 . ?
C5 C6 1.40(2) . ?
C7 H7 0.9300 . ?
C7 C6 1.31(2) . ?
C6 H6 0.9300 . ?

loop_
_geom_torsion_atom_site_label_1
_geom_torsion_atom_site_label_2
_geom_torsion_atom_site_label_3
_geom_torsion_atom_site_label_4
_geom_torsion
_geom_torsion_site_symmetry_1
_geom_torsion_site_symmetry_2
_geom_torsion_site_symmetry_3
_geom_torsion_site_symmetry_4
_geom_torsion_publ_flag
P2 O2 C10 C15 75.6(14) . . . . ?
P2 O2 C10 C11 -104.6(12) . . . . ?
P2 O3 C21 C16 75.6(15) . . . . ?
P2 O3 C21 C20 -108.2(11) . . . . ?
P3 O4 C33 C28 77.0(14) . . . . ?
P3 O4 C33 C32 -107.4(11) . . . . ?
P3 O5 C22 C27 72.6(12) . . . . ?
P3 O5 C22 C23 -114.7(11) . . . . ?
P1 O1 C9 C8 152.7(10) . . . . ?
P1 O1 C9 C4 -32.4(18) . . . . ?
P1 N4 N5 C1 166.9(12) . . . . ?
P1 N4 C3 C4 12(2) . . . . ?
P1 N4 C3 C2 -166.5(11) . . . . ?
O4 P3 O5 C22 -39.5(11) . . . . ?
O4 P3 N2 P2 126.0(7) . . . . ?
O4 P3 N3 P1 -129.2(7) . . . . ?
O4 C33 C32 C31 -174.4(11) . . . . ?
O5 P3 O4 C33 -48.6(10) . . . . ?
O5 P3 N2 P2 -123.4(8) . . . . ?
O5 P3 N3 P1 121.8(8) . . . . ?
O5 C22 C23 C24 -169.8(11) . . . . ?
O2 P2 O3 C21 -48.4(11) . . . . ?
O2 P2 N2 P3 -130.8(8) . . . . ?
O2 P2 N1 P1 126.1(7) . . . . ?
O2 C10 C15 C14 175.9(11) . . . . ?
O2 C10 C15 C16 -3.7(19) . . . . ?
O2 C10 C11 C12 -178.5(13) . . . . ?
O3 P2 O2 C10 -43.7(10) . . . . ?
O3 P2 N2 P3 119.9(8) . . . . ?
O3 P2 N1 P1 -125.4(7) . . . . ?
O3 C21 C20 C19 -173.9(11) . . . . ?
O1 P1 N4 N5 167.0(10) . . . . ?
O1 P1 N4 C3 -29.6(13) . . . . ?
O1 P1 N1 P2 -127.2(7) . . . . ?
O1 P1 N3 P3 128.5(7) . . . . ?
O1 C9 C8 C7 174.7(12) . . . . ?
O1 C9 C4 C3 8(2) . . . . ?
O1 C9 C4 C5 -177.2(13) . . . . ?
N4 P1 O1 C9 36.8(10) . . . . ?
N4 P1 N1 P2 127.4(8) . . . . ?
N4 P1 N3 P3 -124.4(8) . . . . ?
N4 N5 C1 C2 0(2) . . . . ?
N4 C3 C4 C9 3(2) . . . . ?
N4 C3 C4 C5 -172.6(13) . . . . ?
N4 C3 C2 C1 2.7(19) . . . . ?
N2 P2 O2 C10 -161.3(10) . . . . ?
N2 P2 O3 C21 63.5(11) . . . . ?
N2 P2 N1 P1 1.7(11) . . . . ?
N2 P3 O4 C33 64.9(10) . . . . ?
N2 P3 O5 C22 -157.4(11) . . . . ?
N2 P3 N3 P1 -2.6(11) . . . . ?
C28 C33 C32 C31 1(2) . . . . ?
C28 C27 C22 O5 -7.3(19) . . . . ?
C28 C27 C22 C23 -178.6(13) . . . . ?
C28 C27 C26 C25 -179.3(12) . . . . ?
C28 C29 C30 C31 -2(2) . . . . ?
N1 P2 O2 C10 66.8(11) . . . . ?
N1 P2 O3 C21 -165.4(10) . . . . ?
N1 P2 N2 P3 -3.0(11) . . . . ?
N1 P1 O1 C9 -74.2(10) . . . . ?
N1 P1 N4 N5 -79.2(12) . . . . ?
N1 P1 N4 C3 84.2(12) . . . . ?
N1 P1 N3 P3 1.5(11) . . . . ?
C33 C28 C27 C22 -39(2) . . . . ?
C33 C28 C27 C26 143.1(12) . . . . ?
C33 C28 C29 C30 2(2) . . . . ?
C33 C32 C31 C30 -2(2) . . . . ?
C27 C28 C33 O4 -6.5(19) . . . . ?
C27 C28 C33 C32 178.2(12) . . . . ?
C27 C28 C29 C30 -177.6(14) . . . . ?
C27 C22 C23 C24 2(2) . . . . ?
N3 P3 O4 C33 -164.3(9) . . . . ?
N3 P3 O5 C22 71.0(12) . . . . ?
N3 P3 N2 P2 3.4(11) . . . . ?
N3 P1 O1 C9 153.4(9) . . . . ?
N3 P1 N4 N5 53.4(12) . . . . ?
N3 P1 N4 C3 -143.2(12) . . . . ?
N3 P1 N1 P2 -1.0(10) . . . . ?
N5 N4 C3 C4 176.1(13) . . . . ?
N5 N4 C3 C2 -2.7(17) . . . . ?
C29 C28 C33 O4 174.1(11) . . . . ?
C29 C28 C33 C32 -1(2) . . . . ?
C29 C28 C27 C22 140.2(14) . . . . ?
C29 C28 C27 C26 -37.5(18) . . . . ?
C29 C30 C31 C32 2(2) . . . . ?
C3 N4 N5 C1 1.5(19) . . . . ?
C3 C4 C5 C6 179.6(14) . . . . ?
C3 C2 C1 N5 -2(2) . . . . ?
C22 C27 C26 C25 2.6(16) . . . . ?
C22 C23 C24 C25 -4(2) . . . . ?
C9 C8 C7 C6 2(2) . . . . ?
C9 C4 C5 C6 5(2) . . . . ?
C16 C17 C18 C19 -6(3) . . . . ?
C16 C21 C20 C19 2(2) . . . . ?
C17 C16 C15 C10 142.0(13) . . . . ?
C17 C16 C15 C14 -38(2) . . . . ?
C17 C16 C21 O3 170.5(12) . . . . ?
C17 C16 C21 C20 -5(2) . . . . ?
C17 C18 C19 C20 3(3) . . . . ?
C15 C10 C11 C12 1(2) . . . . ?
C15 C14 C13 C12 -5(3) . . . . ?
C15 C16 C17 C18 177.4(16) . . . . ?
C15 C16 C21 O3 1(2) . . . . ?
C15 C16 C21 C20 -175.0(13) . . . . ?
C8 C9 C4 C3 -178.3(14) . . . . ?
C8 C9 C4 C5 -3(2) . . . . ?
C8 C7 C6 C5 0(3) . . . . ?
C21 C16 C17 C18 8(2) . . . . ?
C21 C16 C15 C10 -48.6(19) . . . . ?
C21 C16 C15 C14 131.9(15) . . . . ?
C21 C20 C19 C18 -1(2) . . . . ?
C23 C24 C25 C26 7(2) . . . . ?
C4 C3 C2 C1 -175.9(18) . . . . ?
C4 C9 C8 C7 0(2) . . . . ?
C4 C5 C6 C7 -3(3) . . . . ?
C24 C25 C26 C27 -6(2) . . . . ?
C2 C3 C4 C9 -178.9(17) . . . . ?
C2 C3 C4 C5 6(3) . . . . ?
C11 C10 C15 C14 -4(2) . . . . ?
C11 C10 C15 C16 176.5(13) . . . . ?
C11 C12 C13 C14 3(3) . . . . ?
C26 C27 C22 O5 170.5(9) . . . . ?
C26 C27 C22 C23 -1(2) . . . . ?
C13 C14 C15 C10 6(2) . . . . ?
C13 C14 C15 C16 -174.5(14) . . . . ?
C13 C12 C11 C10 -1(2) . . . . ?

loop_
_smtbx_masks_void_nr
_smtbx_masks_void_average_x
_smtbx_masks_void_average_y
_smtbx_masks_void_average_z
_smtbx_masks_void_volume
_smtbx_masks_void_count_electrons
_smtbx_masks_void_content
1 0.275 0.000 -0.270 267.0 46.2 '2 CH3CH2OH'
2 -0.225 0.500 -0.543 267.0 46.2 '2 CH3CH2OH'
3 0.160 0.227 0.639 11.0 0.0 '1 ?'
4 0.160 0.773 0.139 11.0 0.0 '1 ?'
5 0.172 0.197 0.017 8.8 1.2 '1 ?'
6 0.172 0.803 0.517 8.8 1.2 '1 ?'
7 0.660 0.273 0.139 11.0 0.0 '1 ?'
8 0.660 0.727 0.639 11.0 0.0 '1 ?'
9 0.672 0.303 0.517 8.8 1.2 '1 ?'
10 0.672 0.697 0.017 8.8 1.2 '1 ?'
